data_4507617
loop_
_publ_author_name
'Hou, Juan-Juan'
'Zhang, Rong'
'Qin, Ying-Lian'
'Zhang, Xian-Ming'

_publ_section_title
;
 From (3,6)-Connectedkgd,chiralanhto (3,8)-connectedtfz-dNets in Low
 Nuclear Metal Cluster-Based Networks with Triangular
 Pyridinedicarboxylate Ligand
;
_journal_issue 4
_journal_name_full 'Crystal Growth &amp; Design'
_journal_page_first 1618
_journal_paper_doi 10.1021/cg301827p
_journal_volume 13
_journal_year 2013
_chemical_formula_sum 'C29 H27 N3 Ni2 O12.5'
_chemical_formula_weight 734.9
_chemical_name_systematic
; 
 ? 
;
_space_group_IT_number 154
_symmetry_cell_setting trigonal
_symmetry_space_group_name_Hall 'P 32 2"'
_symmetry_space_group_name_H-M 'P 32 2 1'
_atom_sites_solution_hydrogens geom
_atom_sites_solution_primary direct
_atom_sites_solution_secondary difmap
_audit_creation_method SHELXL-97
_cell_angle_alpha 90.00
_cell_angle_beta 90.00
_cell_angle_gamma 120.00
_cell_formula_units_Z 3
_cell_length_a 10.7647(2)
_cell_length_b 10.7647(2)
_cell_length_c 26.7578(10)
_cell_measurement_temperature 298(2)
_cell_volume 2685.25(12)
_computing_structure_refinement 'SHELXL-97 (Sheldrick, 1997)'
_computing_structure_solution 'SHELXS-97 (Sheldrick, 1990)'
_diffrn_ambient_temperature 298(2)
_diffrn_measured_fraction_theta_full 0.951
_diffrn_measured_fraction_theta_max 0.951
_diffrn_radiation_monochromator graphite
_diffrn_radiation_source 'fine-focus sealed tube'
_diffrn_radiation_type MoK\a
_diffrn_radiation_wavelength 0.71073
_diffrn_reflns_av_R_equivalents 0.0000
_diffrn_reflns_av_sigmaI/netI 0.0262
_diffrn_reflns_limit_h_max 7
_diffrn_reflns_limit_h_min -14
_diffrn_reflns_limit_k_max 13
_diffrn_reflns_limit_k_min 0
_diffrn_reflns_limit_l_max 36
_diffrn_reflns_limit_l_min 0
_diffrn_reflns_number 4240
_diffrn_reflns_theta_full 28.73
_diffrn_reflns_theta_max 28.73
_diffrn_reflns_theta_min 2.18
_exptl_absorpt_coefficient_mu 1.100
_exptl_absorpt_correction_T_max 0.8436
_exptl_absorpt_correction_T_min 0.7705
_exptl_absorpt_correction_type empirical
_exptl_crystal_density_diffrn 1.211
_exptl_crystal_density_method 'not measured'
_exptl_crystal_F_000 999
_exptl_crystal_size_max 0.25
_exptl_crystal_size_mid 0.22
_exptl_crystal_size_min 0.16
_platon_squeeze_details
;
;
_refine_diff_density_max 0.386
_refine_diff_density_min -0.183
_refine_diff_density_rms 0.054
_refine_ls_abs_structure_details 'Flack H D (1983), Acta Cryst. A39, 876-881'
_refine_ls_abs_structure_Flack -0.134(11)
_refine_ls_extinction_method none
_refine_ls_goodness_of_fit_ref 1.069
_refine_ls_hydrogen_treatment constr
_refine_ls_matrix_type full
_refine_ls_number_parameters 186
_refine_ls_number_reflns 4240
_refine_ls_number_restraints 0
_refine_ls_restrained_S_all 1.069
_refine_ls_R_factor_all 0.0287
_refine_ls_R_factor_gt 0.0275
_refine_ls_shift/su_max 0.001
_refine_ls_shift/su_mean 0.000
_refine_ls_structure_factor_coef Fsqd
_refine_ls_weighting_details 'calc w=1/[\s^2^(Fo^2^)+(0.0509P)^2^+0.0000P] where P=(Fo^2^+2Fc^2^)/3'
_refine_ls_weighting_scheme calc
_refine_ls_wR_factor_gt 0.0757
_refine_ls_wR_factor_ref 0.0763
_reflns_number_gt 4056
_reflns_number_total 4240
_reflns_threshold_expression >2sigma(I)
_cod_data_source_file cg301827p_si_001.cif
_cod_data_source_block 2
_cod_depositor_comments
;
The following automatic conversions were performed:

'_exptl_absorpt_correction_type' value 'Empirical' changed to
'empirical' according to
/home/saulius/struct/CIF-dictionaries/cif_core.dic dictionary named
'cif_core.dic' version 2.4.2 from 2011-04-26.

Automatic conversion script
Id: cif_fix_values 1891 2012-01-12 08:04:46Z andrius 
;
_cod_original_sg_symbol_H-M P3(2)21
_cod_database_code 4507617

loop_
_symmetry_equiv_pos_as_xyz
'x, y, z'
'-y, x-y, z+2/3'
'-x+y, -x, z+1/3'
'y, x, -z'
'x-y, -y, -z+1/3'
'-x, -x+y, -z+2/3'

loop_
_atom_site_label
_atom_site_type_symbol
_atom_site_fract_x
_atom_site_fract_y
_atom_site_fract_z
_atom_site_U_iso_or_equiv
_atom_site_adp_type
_atom_site_occupancy
_atom_site_symmetry_multiplicity
_atom_site_calc_flag
_atom_site_refinement_flags
Ni1 Ni 0.78123(2) 0.83231(2) 0.133321(7) 0.02477(8) Uani 1 1 d .
N1 N 0.89842(17) 0.32052(18) 0.22781(5) 0.0293(3) Uani 1 1 d .
O1 O 0.9473(2) 0.63446(18) 0.12747(6) 0.0504(4) Uani 1 1 d .
O2 O 0.80314(15) 0.68326(14) 0.17337(4) 0.0306(3) Uani 1 1 d .
O3 O 0.20424(15) 0.22098(17) 0.42289(5) 0.0355(3) Uani 1 1 d .
O4 O 0.33841(15) 0.17265(16) 0.47454(5) 0.0336(3) Uani 1 1 d .
O1W O 0.89365(19) 0.80612(19) 0.07396(5) 0.0471(4) Uani 1 1 d .
O2W O 0.97629(18) 1.0000 0.1667 0.0363(4) Uani 1 2 d S
C1 C 0.9188(2) 0.4276(2) 0.19691(6) 0.0295(4) Uani 1 1 d .
H1A H 0.9850 0.4522 0.1711 0.035 Uiso 1 1 calc R
C2 C 0.8469(2) 0.5026(2) 0.20140(6) 0.0289(4) Uani 1 1 d .
C3 C 0.7479(2) 0.4656(2) 0.23977(7) 0.0344(4) Uani 1 1 d .
H3A H 0.6956 0.5126 0.2430 0.041 Uiso 1 1 calc R
C4 C 0.7268(2) 0.3587(2) 0.27333(7) 0.0345(4) Uani 1 1 d .
C5 C 0.8060(2) 0.2902(2) 0.26581(7) 0.0329(4) Uani 1 1 d .
H5A H 0.7942 0.2194 0.2884 0.039 Uiso 1 1 calc R
C6 C 0.6201(2) 0.3151(2) 0.31468(7) 0.0368(4) Uani 1 1 d .
C7 C 0.4950(3) 0.3221(3) 0.30719(8) 0.0443(6) Uani 1 1 d .
H7A H 0.4786 0.3515 0.2764 0.053 Uiso 1 1 calc R
C8 C 0.3960(2) 0.2858(3) 0.34492(7) 0.0393(5) Uani 1 1 d .
H8A H 0.3132 0.2904 0.3391 0.047 Uiso 1 1 calc R
C9 C 0.4170(2) 0.2426(2) 0.39137(7) 0.0330(4) Uani 1 1 d .
C10 C 0.5395(2) 0.2314(3) 0.39848(7) 0.0413(5) Uani 1 1 d .
H10A H 0.5540 0.1992 0.4290 0.050 Uiso 1 1 calc R
C11 C 0.6402(2) 0.2679(3) 0.36055(7) 0.0432(5) Uani 1 1 d .
H11A H 0.7216 0.2606 0.3660 0.052 Uiso 1 1 calc R
C12 C 0.8692(2) 0.6182(2) 0.16397(7) 0.0298(4) Uani 1 1 d .
C13 C 0.3110(2) 0.20907(19) 0.43302(6) 0.0281(4) Uani 1 1 d .

loop_
_atom_site_aniso_label
_atom_site_aniso_U_11
_atom_site_aniso_U_22
_atom_site_aniso_U_33
_atom_site_aniso_U_23
_atom_site_aniso_U_13
_atom_site_aniso_U_12
Ni1 0.02633(13) 0.02703(13) 0.02290(11) 0.00730(8) 0.00501(8) 0.01479(10)
N1 0.0337(8) 0.0328(8) 0.0260(7) 0.0072(6) 0.0074(6) 0.0201(7)
O1 0.0695(12) 0.0556(10) 0.0450(8) 0.0248(7) 0.0300(8) 0.0455(9)
O2 0.0371(7) 0.0343(7) 0.0272(6) 0.0083(5) 0.0052(5) 0.0228(6)
O3 0.0364(8) 0.0484(9) 0.0290(6) 0.0015(6) 0.0074(5) 0.0265(7)
O4 0.0319(7) 0.0393(8) 0.0316(6) 0.0074(6) 0.0092(5) 0.0192(6)
O1W 0.0638(10) 0.0574(10) 0.0366(7) 0.0167(7) 0.0205(7) 0.0428(9)
O2W 0.0310(7) 0.0294(10) 0.0479(10) 0.0038(9) 0.0019(4) 0.0147(5)
C1 0.0315(9) 0.0324(9) 0.0241(8) 0.0065(7) 0.0077(7) 0.0157(8)
C2 0.0331(10) 0.0306(10) 0.0255(8) 0.0071(7) 0.0042(7) 0.0177(8)
C3 0.0398(11) 0.0390(11) 0.0321(9) 0.0079(8) 0.0095(8) 0.0254(10)
C4 0.0395(11) 0.0436(12) 0.0279(8) 0.0128(8) 0.0129(8) 0.0265(10)
C5 0.0392(11) 0.0378(11) 0.0269(8) 0.0115(7) 0.0088(7) 0.0231(9)
C6 0.0422(12) 0.0472(12) 0.0301(8) 0.0128(8) 0.0164(8) 0.0293(10)
C7 0.0523(14) 0.0665(16) 0.0306(9) 0.0157(9) 0.0118(9) 0.0421(13)
C8 0.0385(11) 0.0588(14) 0.0319(9) 0.0071(9) 0.0085(8) 0.0329(11)
C9 0.0343(11) 0.0416(11) 0.0289(8) 0.0072(8) 0.0125(7) 0.0233(10)
C10 0.0458(12) 0.0593(14) 0.0322(9) 0.0175(9) 0.0151(9) 0.0365(11)
C11 0.0422(12) 0.0684(16) 0.0370(10) 0.0204(10) 0.0170(9) 0.0411(12)
C12 0.0322(9) 0.0286(10) 0.0271(8) 0.0080(7) 0.0015(7) 0.0141(8)
C13 0.0312(10) 0.0261(8) 0.0261(8) -0.0007(6) 0.0088(7) 0.0137(8)

loop_
_atom_type_symbol
_atom_type_description
_atom_type_scat_dispersion_real
_atom_type_scat_dispersion_imag
_atom_type_scat_source
C C 0.0033 0.0016 'International Tables Vol C Tables 4.2.6.8 and 6.1.1.4'
H H 0.0000 0.0000 'International Tables Vol C Tables 4.2.6.8 and 6.1.1.4'
N N 0.0061 0.0033 'International Tables Vol C Tables 4.2.6.8 and 6.1.1.4'
O O 0.0106 0.0060 'International Tables Vol C Tables 4.2.6.8 and 6.1.1.4'
Ni Ni 0.3393 1.1124 'International Tables Vol C Tables 4.2.6.8 and 6.1.1.4'

loop_
_geom_angle_atom_site_label_1
_geom_angle_atom_site_label_2
_geom_angle_atom_site_label_3
_geom_angle
_geom_angle_site_symmetry_1
_geom_angle_site_symmetry_3
O3 Ni1 O2 173.66(6) 2_664 .
O3 Ni1 O4 100.27(6) 2_664 6_665
O2 Ni1 O4 85.68(5) . 6_665
O3 Ni1 O1W 84.75(6) 2_664 .
O2 Ni1 O1W 89.47(6) . .
O4 Ni1 O1W 173.76(6) 6_665 .
O3 Ni1 N1 89.89(6) 2_664 5_565
O2 Ni1 N1 93.14(6) . 5_565
O4 Ni1 N1 82.28(6) 6_665 5_565
O1W Ni1 N1 94.10(7) . 5_565
O3 Ni1 O2W 87.98(5) 2_664 .
O2 Ni1 O2W 89.65(5) . .
O4 Ni1 O2W 91.59(5) 6_665 .
O1W Ni1 O2W 92.29(6) . .
N1 Ni1 O2W 173.05(6) 5_565 .
C5 N1 C1 117.24(16) . .
C5 N1 Ni1 121.69(13) . 5_665
C1 N1 Ni1 117.16(11) . 5_665
C12 O2 Ni1 131.17(11) . .
C13 O3 Ni1 131.55(12) . 3_565
C13 O4 Ni1 135.09(13) . 6_655
Ni1 O2W Ni1 112.74(9) 5_675 .
N1 C1 C2 123.45(16) . .
C1 C2 C3 118.25(16) . .
C1 C2 C12 121.23(16) . .
C3 C2 C12 120.45(17) . .
C4 C3 C2 120.11(18) . .
C3 C4 C5 117.15(17) . .
C3 C4 C6 121.55(18) . .
C5 C4 C6 121.27(17) . .
N1 C5 C4 123.72(17) . .
C11 C6 C7 118.48(18) . .
C11 C6 C4 122.41(18) . .
C7 C6 C4 119.12(17) . .
C8 C7 C6 120.61(19) . .
C7 C8 C9 121.4(2) . .
C8 C9 C10 118.12(17) . .
C8 C9 C13 120.93(18) . .
C10 C9 C13 120.95(17) . .
C11 C10 C9 120.84(18) . .
C6 C11 C10 120.51(19) . .
O1 C12 O2 127.93(17) . .
O1 C12 C2 116.85(17) . .
O2 C12 C2 115.19(15) . .
O3 C13 O4 126.40(16) . .
O3 C13 C9 116.19(16) . .
O4 C13 C9 117.40(17) . .

loop_
_geom_bond_atom_site_label_1
_geom_bond_atom_site_label_2
_geom_bond_distance
_geom_bond_site_symmetry_2
Ni1 O3 2.0127(13) 2_664
Ni1 O2 2.0389(12) .
Ni1 O4 2.0400(13) 6_665
Ni1 O1W 2.0997(14) .
Ni1 N1 2.1094(16) 5_565
Ni1 O2W 2.1618(11) .
N1 C5 1.344(2) .
N1 C1 1.344(2) .
N1 Ni1 2.1094(16) 5_665
O1 C12 1.243(2) .
O2 C12 1.248(2) .
O3 C13 1.248(2) .
O3 Ni1 2.0127(13) 3_565
O4 C13 1.261(2) .
O4 Ni1 2.0400(13) 6_655
O2W Ni1 2.1618(11) 5_675
C1 C2 1.375(3) .
C2 C3 1.387(3) .
C2 C12 1.520(2) .
C3 C4 1.386(3) .
C4 C5 1.394(3) .
C4 C6 1.491(2) .
C6 C11 1.386(3) .
C6 C7 1.401(3) .
C7 C8 1.375(3) .
C8 C9 1.385(3) .
C9 C10 1.396(3) .
C9 C13 1.504(2) .
C10 C11 1.390(3) .

loop_
_platon_squeeze_void_nr
_platon_squeeze_void_average_x
_platon_squeeze_void_average_y
_platon_squeeze_void_average_z
_platon_squeeze_void_volume
_platon_squeeze_void_count_electrons
_platon_squeeze_void_content
1 0.000 0.000 -0.011 994 241 ' '
